data_7103536
loop_
_publ_author_name
'Elsner, Petteri'
'Jiang, Hao'
'Nielsen, Johanne B'
'Pasi, Filippo'
'J\/orgensen, Karl Anker'

_publ_section_title
;
 A modular and organocatalytic approach to gamma-butyrolactone
 autoregulators from Streptomycetes.
;
_journal_issue 44
_journal_name_full 'Chemical communications (Cambridge, England)'
_journal_page_first 5827
_journal_page_last 5829
_journal_paper_doi 10.1039/b812698d
_journal_year 2008
_chemical_absolute_configuration unknown
_chemical_formula_moiety 'C11 H17 N O5'
_chemical_formula_sum 'C11 H17 N O5'
_chemical_formula_weight 243.26
_chemical_name_common
;(3R,4R)-3-(4-methylpentanoyl)-4-(nitromethyl)dihydrofuran-
2(3H)-one
;
_chemical_name_systematic
;
(3R,4R)-3-(4-methylpentanoyl)-4-(nitromethyl)dihydrofuran-2(3H)-one
;
_space_group_IT_number 19
_symmetry_cell_setting orthorhombic
_symmetry_space_group_name_Hall 'P 2ac 2ab'
_symmetry_space_group_name_H-M 'P 21 21 21'
_atom_sites_solution_hydrogens geom
_atom_sites_solution_primary direct
_atom_sites_solution_secondary difmap
_audit_creation_method SHELXL-97
_cell_angle_alpha 90.00
_cell_angle_beta 90.00
_cell_angle_gamma 90.00
_cell_formula_units_Z 4
_cell_length_a 5.6073(6)
_cell_length_b 10.3774(11)
_cell_length_c 20.890(2)
_cell_measurement_reflns_used 9977
_cell_measurement_temperature 100(2)
_cell_measurement_theta_max 30.14
_cell_measurement_theta_min 2.77
_cell_volume 1215.6(2)
_computing_cell_refinement 'Bruker SMART'
_computing_data_collection 'Bruker SMART'
_computing_data_reduction 'Bruker SMART'
_computing_molecular_graphics 'Bruker SHELXTL'
_computing_publication_material 'Bruker SHELXTL'
_computing_structure_refinement 'SHELXL-97 (Sheldrick, 1997)'
_computing_structure_solution 'Bruker SHELXTL'
_diffrn_ambient_temperature 100(2)
_diffrn_measured_fraction_theta_full 0.999
_diffrn_measured_fraction_theta_max 0.999
_diffrn_measurement_device_type 'CCD area detector'
_diffrn_measurement_method 'phi and omega scans'
_diffrn_radiation_monochromator graphite
_diffrn_radiation_source 'fine-focus sealed tube'
_diffrn_radiation_type MoK\a
_diffrn_radiation_wavelength 0.71073
_diffrn_reflns_av_R_equivalents 0.034
_diffrn_reflns_av_sigmaI/netI 0.0145
_diffrn_reflns_limit_h_max 7
_diffrn_reflns_limit_h_min -7
_diffrn_reflns_limit_k_max 13
_diffrn_reflns_limit_k_min -14
_diffrn_reflns_limit_l_max 29
_diffrn_reflns_limit_l_min -29
_diffrn_reflns_number 2106
_diffrn_reflns_theta_full 30.28
_diffrn_reflns_theta_max 30.28
_diffrn_reflns_theta_min 1.95
_exptl_absorpt_coefficient_mu 0.105
_exptl_absorpt_correction_type none
_exptl_crystal_colour colourless
_exptl_crystal_density_diffrn 1.329
_exptl_crystal_density_method 'not measured'
_exptl_crystal_description plate
_exptl_crystal_F_000 520
_exptl_crystal_size_max 0.612
_exptl_crystal_size_mid 0.354
_exptl_crystal_size_min 0.091
_refine_diff_density_max 0.351
_refine_diff_density_min -0.145
_refine_diff_density_rms 0.041
_refine_ls_abs_structure_details 'Flack H D (1983), Acta Cryst. A39, 876-881'
_refine_ls_abs_structure_Flack -0.3(10)
_refine_ls_extinction_method none
_refine_ls_goodness_of_fit_ref 1.012
_refine_ls_hydrogen_treatment constr
_refine_ls_matrix_type full
_refine_ls_number_parameters 154
_refine_ls_number_reflns 2106
_refine_ls_number_restraints 0
_refine_ls_restrained_S_all 1.012
_refine_ls_R_factor_all 0.0364
_refine_ls_R_factor_gt 0.0320
_refine_ls_shift/su_max 0.001
_refine_ls_shift/su_mean 0.000
_refine_ls_structure_factor_coef Fsqd
_refine_ls_weighting_details 'calc w=1/[\s^2^(Fo^2^)+(0.0503P)^2^+0.2667P] where P=(Fo^2^+2Fc^2^)/3'
_refine_ls_weighting_scheme calc
_refine_ls_wR_factor_gt 0.0817
_refine_ls_wR_factor_ref 0.0846
_reflns_number_gt 1915
_reflns_number_total 2106
_reflns_threshold_expression >2sigma(I)
_cod_data_source_file b812698d.txt
_cod_data_source_block hao
_cod_depositor_comments
;
The following automatic conversions were performed:
'_symmetry_cell_setting' value 'Orthorhombic' changed to 'orthorhombic'
according to '/home/saulius/struct/CIF-dictionaries/cif_core.dic'
dictionary named 'cif_core.dic' version 2.4.1 from 2010-06-29.

Automatic conversion script
Id: cif_fix_enum 1527 2010-12-29 10:47:43Z saulius 
;
_cod_original_sg_symbol_H-M P2(1)2(1)2(1)
_cod_database_code 7103536

loop_
_symmetry_equiv_pos_as_xyz
'x, y, z'
'-x+1/2, -y, z+1/2'
'-x, y+1/2, -z+1/2'
'x+1/2, -y+1/2, -z'

loop_
_atom_site_label
_atom_site_type_symbol
_atom_site_fract_x
_atom_site_fract_y
_atom_site_fract_z
_atom_site_U_iso_or_equiv
_atom_site_adp_type
_atom_site_occupancy
_atom_site_symmetry_multiplicity
_atom_site_calc_flag
_atom_site_refinement_flags
_atom_site_disorder_assembly
_atom_site_disorder_group
O4 O 0.4385(2) 0.71951(10) 1.00313(4) 0.0194(2) Uani 1 1 d . . .
N N 0.4368(2) 0.81413(12) 0.96793(5) 0.0167(2) Uani 1 1 d . . .
O1 O 0.9472(2) 0.70397(12) 0.81152(5) 0.0257(2) Uani 1 1 d . . .
C2 C 0.5364(3) 0.64570(12) 0.80577(6) 0.0127(2) Uani 1 1 d . . .
H2 H 0.4232 0.7068 0.7868 0.015 Uiso 1 1 calc R . .
C3 C 0.5197(2) 0.65835(13) 0.87873(6) 0.0137(2) Uani 1 1 d . . .
H3 H 0.6743 0.6379 0.8981 0.016 Uiso 1 1 calc R . .
O5 O 0.4224(2) 0.92548(11) 0.98666(5) 0.0250(2) Uani 1 1 d . . .
O3 O 0.4585(2) 0.44858(11) 0.74388(5) 0.0258(3) Uani 1 1 d . . .
C7 C 0.8031(3) 0.66212(14) 0.70581(6) 0.0186(3) Uani 1 1 d . . .
H7A H 0.6638 0.7017 0.6865 0.022 Uiso 1 1 calc R . .
H7B H 0.8018 0.5715 0.6944 0.022 Uiso 1 1 calc R . .
C5 C 0.4462(3) 0.79414(12) 0.89681(6) 0.0167(3) Uani 1 1 d . . .
H5A H 0.5586 0.8547 0.8784 0.020 Uiso 1 1 calc R . .
H5B H 0.2904 0.8121 0.8788 0.020 Uiso 1 1 calc R . .
C9 C 1.0274(3) 0.71567(14) 0.60416(6) 0.0185(3) Uani 1 1 d . . .
H9 H 0.8692 0.7408 0.5886 0.022 Uiso 1 1 calc R . .
C8 C 1.0255(3) 0.72397(14) 0.67738(6) 0.0165(3) Uani 1 1 d . . .
H8A H 1.1659 0.6811 0.6942 0.020 Uiso 1 1 calc R . .
H8B H 1.0325 0.8137 0.6902 0.020 Uiso 1 1 calc R . .
O2 O 0.3363(2) 0.46297(10) 0.84468(5) 0.0235(2) Uani 1 1 d . . .
C6 C 0.7829(3) 0.67338(13) 0.77731(6) 0.0149(2) Uani 1 1 d . . .
C1 C 0.4450(3) 0.50998(13) 0.79253(6) 0.0181(3) Uani 1 1 d . . .
C4 C 0.3367(3) 0.55529(14) 0.89698(6) 0.0193(3) Uani 1 1 d . . .
H4A H 0.3815 0.5137 0.9368 0.023 Uiso 1 1 calc R . .
H4B H 0.1799 0.5934 0.9022 0.023 Uiso 1 1 calc R . .
C10 C 1.0767(4) 0.57950(17) 0.58169(8) 0.0363(4) Uani 1 1 d . . .
H10A H 0.9602 0.5221 0.5996 0.054 Uiso 1 1 calc R . .
H10B H 1.2331 0.5538 0.5953 0.054 Uiso 1 1 calc R . .
H10C H 1.0679 0.5762 0.5358 0.054 Uiso 1 1 calc R . .
C11 C 1.2095(3) 0.80796(18) 0.57583(7) 0.0306(4) Uani 1 1 d . . .
H11A H 1.1755 0.8940 0.5900 0.046 Uiso 1 1 calc R . .
H11B H 1.2015 0.8044 0.5300 0.046 Uiso 1 1 calc R . .
H11C H 1.3664 0.7837 0.5897 0.046 Uiso 1 1 calc R . .

loop_
_atom_site_aniso_label
_atom_site_aniso_U_11
_atom_site_aniso_U_22
_atom_site_aniso_U_33
_atom_site_aniso_U_23
_atom_site_aniso_U_13
_atom_site_aniso_U_12
O4 0.0151(5) 0.0279(6) 0.0151(4) 0.0015(4) 0.0003(4) 0.0016(5)
N 0.0115(5) 0.0238(6) 0.0148(4) -0.0044(4) 0.0008(4) -0.0018(5)
O1 0.0158(5) 0.0451(7) 0.0162(4) -0.0004(4) -0.0013(4) -0.0044(6)
C2 0.0134(5) 0.0133(5) 0.0115(5) -0.0002(4) 0.0004(5) -0.0006(5)
C3 0.0143(6) 0.0152(6) 0.0115(5) -0.0001(4) 0.0002(4) 0.0004(5)
O5 0.0271(6) 0.0242(5) 0.0235(5) -0.0108(4) 0.0014(5) -0.0016(5)
O3 0.0361(6) 0.0215(5) 0.0198(4) -0.0069(4) 0.0047(5) -0.0076(5)
C7 0.0184(6) 0.0251(7) 0.0123(5) -0.0021(5) 0.0017(5) -0.0042(6)
C5 0.0225(6) 0.0158(6) 0.0117(5) -0.0015(4) 0.0005(5) -0.0003(6)
C9 0.0176(6) 0.0247(7) 0.0131(5) 0.0006(5) 0.0016(5) 0.0001(6)
C8 0.0155(6) 0.0198(6) 0.0142(5) -0.0011(5) 0.0004(5) -0.0014(5)
O2 0.0369(6) 0.0161(5) 0.0175(4) -0.0013(4) 0.0054(4) -0.0080(5)
C6 0.0160(6) 0.0161(6) 0.0125(5) 0.0004(4) 0.0011(4) 0.0006(5)
C1 0.0203(6) 0.0160(6) 0.0179(5) -0.0003(5) 0.0003(5) -0.0026(6)
C4 0.0260(7) 0.0165(6) 0.0153(5) 0.0003(5) 0.0033(5) -0.0035(6)
C10 0.0525(12) 0.0282(8) 0.0283(7) -0.0092(6) 0.0154(9) -0.0020(9)
C11 0.0323(9) 0.0355(9) 0.0240(7) 0.0087(6) 0.0064(7) -0.0054(8)

loop_
_atom_type_symbol
_atom_type_description
_atom_type_scat_dispersion_real
_atom_type_scat_dispersion_imag
_atom_type_scat_source
C C 0.0033 0.0016 'International Tables Vol C Tables 4.2.6.8 and 6.1.1.4'
H H 0.0000 0.0000 'International Tables Vol C Tables 4.2.6.8 and 6.1.1.4'
N N 0.0061 0.0033 'International Tables Vol C Tables 4.2.6.8 and 6.1.1.4'
O O 0.0106 0.0060 'International Tables Vol C Tables 4.2.6.8 and 6.1.1.4'

loop_
_geom_angle_atom_site_label_1
_geom_angle_atom_site_label_2
_geom_angle_atom_site_label_3
_geom_angle
_geom_angle_site_symmetry_1
_geom_angle_site_symmetry_3
_geom_angle_publ_flag
O5 N O4 124.43(11) . . ?
O5 N C5 116.72(11) . . ?
O4 N C5 118.84(11) . . ?
C1 C2 C6 113.96(11) . . ?
C1 C2 C3 103.83(10) . . ?
C6 C2 C3 115.14(11) . . ?
C1 C2 H2 107.8 . . ?
C6 C2 H2 107.8 . . ?
C3 C2 H2 107.8 . . ?
C5 C3 C4 113.91(12) . . ?
C5 C3 C2 110.11(10) . . ?
C4 C3 C2 103.22(11) . . ?
C5 C3 H3 109.8 . . ?
C4 C3 H3 109.8 . . ?
C2 C3 H3 109.8 . . ?
C6 C7 C8 114.63(12) . . ?
C6 C7 H7A 108.6 . . ?
C8 C7 H7A 108.6 . . ?
C6 C7 H7B 108.6 . . ?
C8 C7 H7B 108.6 . . ?
H7A C7 H7B 107.6 . . ?
N C5 C3 112.62(11) . . ?
N C5 H5A 109.1 . . ?
C3 C5 H5A 109.1 . . ?
N C5 H5B 109.1 . . ?
C3 C5 H5B 109.1 . . ?
H5A C5 H5B 107.8 . . ?
C10 C9 C11 110.16(14) . . ?
C10 C9 C8 111.30(13) . . ?
C11 C9 C8 110.97(12) . . ?
C10 C9 H9 108.1 . . ?
C11 C9 H9 108.1 . . ?
C8 C9 H9 108.1 . . ?
C7 C8 C9 111.79(11) . . ?
C7 C8 H8A 109.3 . . ?
C9 C8 H8A 109.3 . . ?
C7 C8 H8B 109.3 . . ?
C9 C8 H8B 109.3 . . ?
H8A C8 H8B 107.9 . . ?
C1 O2 C4 111.75(11) . . ?
O1 C6 C7 123.41(13) . . ?
O1 C6 C2 120.52(11) . . ?
C7 C6 C2 116.06(12) . . ?
O3 C1 O2 121.53(13) . . ?
O3 C1 C2 128.48(13) . . ?
O2 C1 C2 109.98(11) . . ?
O2 C4 C3 105.92(11) . . ?
O2 C4 H4A 110.6 . . ?
C3 C4 H4A 110.6 . . ?
O2 C4 H4B 110.6 . . ?
C3 C4 H4B 110.6 . . ?
H4A C4 H4B 108.7 . . ?
C9 C10 H10A 109.5 . . ?
C9 C10 H10B 109.5 . . ?
H10A C10 H10B 109.5 . . ?
C9 C10 H10C 109.5 . . ?
H10A C10 H10C 109.5 . . ?
H10B C10 H10C 109.5 . . ?
C9 C11 H11A 109.5 . . ?
C9 C11 H11B 109.5 . . ?
H11A C11 H11B 109.5 . . ?
C9 C11 H11C 109.5 . . ?
H11A C11 H11C 109.5 . . ?
H11B C11 H11C 109.5 . . ?

loop_
_geom_bond_atom_site_label_1
_geom_bond_atom_site_label_2
_geom_bond_distance
_geom_bond_site_symmetry_2
_geom_bond_publ_flag
O4 N 1.2266(16) . ?
N O5 1.2226(16) . ?
N C5 1.5011(15) . ?
O1 C6 1.2085(18) . ?
C2 C1 1.5240(19) . ?
C2 C6 1.5319(19) . ?
C2 C3 1.5328(16) . ?
C2 H2 0.9800 . ?
C3 C5 1.5159(18) . ?
C3 C4 1.530(2) . ?
C3 H3 0.9800 . ?
O3 C1 1.2019(16) . ?
C7 C6 1.5026(17) . ?
C7 C8 1.523(2) . ?
C7 H7A 0.9700 . ?
C7 H7B 0.9700 . ?
C5 H5A 0.9700 . ?
C5 H5B 0.9700 . ?
C9 C10 1.514(2) . ?
C9 C11 1.520(2) . ?
C9 C8 1.5320(17) . ?
C9 H9 0.9800 . ?
C8 H8A 0.9700 . ?
C8 H8B 0.9700 . ?
O2 C1 1.3402(17) . ?
O2 C4 1.4532(16) . ?
C4 H4A 0.9700 . ?
C4 H4B 0.9700 . ?
C10 H10A 0.9600 . ?
C10 H10B 0.9600 . ?
C10 H10C 0.9600 . ?
C11 H11A 0.9600 . ?
C11 H11B 0.9600 . ?
C11 H11C 0.9600 . ?

loop_
_geom_torsion_atom_site_label_1
_geom_torsion_atom_site_label_2
_geom_torsion_atom_site_label_3
_geom_torsion_atom_site_label_4
_geom_torsion
_geom_torsion_site_symmetry_1
_geom_torsion_site_symmetry_2
_geom_torsion_site_symmetry_3
_geom_torsion_site_symmetry_4
_geom_torsion_publ_flag
C1 C2 C3 C5 -143.26(12) . . . . ?
C6 C2 C3 C5 91.45(14) . . . . ?
C1 C2 C3 C4 -21.29(14) . . . . ?
C6 C2 C3 C4 -146.58(12) . . . . ?
O5 N C5 C3 166.96(13) . . . . ?
O4 N C5 C3 -14.63(18) . . . . ?
C4 C3 C5 N 67.02(16) . . . . ?
C2 C3 C5 N -177.59(12) . . . . ?
C6 C7 C8 C9 -176.73(12) . . . . ?
C10 C9 C8 C7 -72.67(17) . . . . ?
C11 C9 C8 C7 164.27(13) . . . . ?
C8 C7 C6 O1 -14.7(2) . . . . ?
C8 C7 C6 C2 164.28(12) . . . . ?
C1 C2 C6 O1 -120.55(15) . . . . ?
C3 C2 C6 O1 -0.71(19) . . . . ?
C1 C2 C6 C7 60.42(15) . . . . ?
C3 C2 C6 C7 -179.74(12) . . . . ?
C4 O2 C1 O3 -178.54(15) . . . . ?
C4 O2 C1 C2 0.63(17) . . . . ?
C6 C2 C1 O3 -41.2(2) . . . . ?
C3 C2 C1 O3 -167.23(17) . . . . ?
C6 C2 C1 O2 139.71(13) . . . . ?
C3 C2 C1 O2 13.68(16) . . . . ?
C1 O2 C4 C3 -14.84(17) . . . . ?
C5 C3 C4 O2 141.56(11) . . . . ?
C2 C3 C4 O2 22.18(14) . . . . ?
